data_2220770
loop_
_publ_author_name
'Bartholom\"a, Mark Daniel'
'Ouellette, Wayne'
'Zubieta, Jon'

_publ_section_title
2-({3-[(2<i>R</i>,4<i>S</i>,5<i>R</i>)-4-Hydroxy-5-hydroxymethyl-2,3,4,5-tetrahydrofuran-2-yl]-5-methyl-2,6-dioxo-1,2,3,6-tetrahydropyrimidin-1-yl}methyl)isoindoline-1,3-dione
_journal_coeditor_code FB2127
_journal_issue 2
_journal_name_full 'Acta Crystallographica Section E'
_journal_page_first o432
_journal_page_last o433
_journal_paper_doi 10.1107/S1600536809003365
_journal_volume 65
_journal_year 2009
_chemical_formula_iupac 'C19 H19 N3 O7'
_chemical_formula_moiety 'C19 H19 N3 O7'
_chemical_formula_sum 'C19 H19 N3 O7'
_chemical_formula_weight 401.37
_chemical_name_systematic
;
2-({3-[(2<i>R</i>,4<i>S</i>,5<i>R</i>)-4-Hydroxy-5-hydroxymethyl-2,3,4,5-
tetrahydrofuran-2-yl]-5-methyl-2,6-dioxo-1,2,3,6-tetrahydropyrimidin-1-
yl}methyl)isoindoline-1,3-dione
;
_space_group_IT_number 4
_symmetry_cell_setting monoclinic
_symmetry_space_group_name_Hall 'P 2yb'
_symmetry_space_group_name_H-M 'P 1 21 1'
_atom_sites_solution_hydrogens difmap
_atom_sites_solution_primary direct
_atom_sites_solution_secondary difmap
_audit_creation_method SHELXL-97
_cell_angle_alpha 90.00
_cell_angle_beta 91.430(2)
_cell_angle_gamma 90.00
_cell_formula_units_Z 2
_cell_length_a 4.9334(4)
_cell_length_b 11.6287(9)
_cell_length_c 15.3208(12)
_cell_measurement_reflns_used 2431
_cell_measurement_temperature 90(2)
_cell_measurement_theta_max 27.86
_cell_measurement_theta_min 2.20
_cell_volume 878.67(12)
_computing_cell_refinement 'SAINT (Bruker, 1998)'
_computing_data_collection 'SMART (Bruker, 1998)'
_computing_data_reduction 'SAINT (Bruker, 1998)'
_computing_molecular_graphics 'DIAMOND (Brandenburg & Putz, 1999)'
_computing_publication_material 'SHELXTL (Sheldrick, 2008)'
_computing_structure_refinement 'SHELXL97 (Sheldrick, 2008)'
_computing_structure_solution 'SHELXS97 (Sheldrick, 2008)'
_diffrn_ambient_temperature 90(2)
_diffrn_detector_area_resol_mean 512
_diffrn_measured_fraction_theta_full 0.998
_diffrn_measured_fraction_theta_max 0.998
_diffrn_measurement_device_type 'Bruker SMART APEX'
_diffrn_measurement_method '\f and \w'
_diffrn_radiation_monochromator graphite
_diffrn_radiation_source 'fine-focus sealed tube'
_diffrn_radiation_type MoK\a
_diffrn_radiation_wavelength 0.71073
_diffrn_reflns_av_R_equivalents 0.0281
_diffrn_reflns_av_sigmaI/netI 0.0442
_diffrn_reflns_limit_h_max 6
_diffrn_reflns_limit_h_min -6
_diffrn_reflns_limit_k_max 15
_diffrn_reflns_limit_k_min -15
_diffrn_reflns_limit_l_max 20
_diffrn_reflns_limit_l_min -20
_diffrn_reflns_number 9291
_diffrn_reflns_theta_full 28.30
_diffrn_reflns_theta_max 28.30
_diffrn_reflns_theta_min 2.20
_diffrn_standards_number 0
_exptl_absorpt_coefficient_mu 0.118
_exptl_absorpt_correction_T_max 0.9907
_exptl_absorpt_correction_T_min 0.9678
_exptl_absorpt_correction_type multi-scan
_exptl_absorpt_process_details '(SADABS; Bruker, 1998)'
_exptl_crystal_colour colorless
_exptl_crystal_density_diffrn 1.517
_exptl_crystal_density_method 'not measured'
_exptl_crystal_description plate
_exptl_crystal_F_000 420
_exptl_crystal_size_max 0.28
_exptl_crystal_size_mid 0.22
_exptl_crystal_size_min 0.08
_refine_diff_density_max 0.302
_refine_diff_density_min -0.205
_refine_ls_extinction_method none
_refine_ls_goodness_of_fit_ref 1.076
_refine_ls_hydrogen_treatment mixed
_refine_ls_matrix_type full
_refine_ls_number_constraints 69
_refine_ls_number_parameters 269
_refine_ls_number_reflns 4344
_refine_ls_number_restraints 1
_refine_ls_restrained_S_all 1.076
_refine_ls_R_factor_all 0.0506
_refine_ls_R_factor_gt 0.0446
_refine_ls_shift/su_max 0.000
_refine_ls_shift/su_mean 0.000
_refine_ls_structure_factor_coef Fsqd
_refine_ls_weighting_details 'calc w=1/[\s^2^(Fo^2^)+(0.0453P)^2^+0.1384P] where P=(Fo^2^+2Fc^2^)/3'
_refine_ls_weighting_scheme calc
_refine_ls_wR_factor_gt 0.0941
_refine_ls_wR_factor_ref 0.0971
_reflns_number_gt 3949
_reflns_number_total 4344
_reflns_threshold_expression I>2\s(I)
_cod_data_source_file fb2127.cif
_cod_data_source_block I
_cod_depositor_comments
;
The following automatic conversions were performed:
'_symmetry_cell_setting' value 'Monoclinic' changed to 'monoclinic'
according to '/home/saulius/struct/CIF-dictionaries/cif_core.dic'
dictionary named 'cif_core.dic' version 2.4.1 from 2010-06-29.

Automatic conversion script
Id: cif_fix_enum 1527 2010-12-29 10:47:43Z saulius 

The following automatic conversions were performed:

'_symmetry_cell_setting' value 'Monoclinic' changed to 'monoclinic'
according to /home/saulius/struct/CIF-dictionaries/cif_core.dic
dictionary named 'cif_core.dic' version 2.4.1 from 2010-06-29.

Automatic conversion script
Id: cif_fix_values 1715 2011-07-08 13:25:40Z adriana 
;
_cod_original_sg_symbol_Hall P2yb
_cod_original_sg_symbol_H-M 'P 21'
_cod_database_code 2220770
_cod_database_fobs_code 2220770

loop_
_symmetry_equiv_pos_as_xyz
'x, y, z'
'-x, y+1/2, -z'

loop_
_atom_site_type_symbol
_atom_site_label
_atom_site_fract_x
_atom_site_fract_y
_atom_site_fract_z
_atom_site_U_iso_or_equiv
_atom_site_adp_type
_atom_site_calc_flag
_atom_site_refinement_flags
_atom_site_occupancy
_atom_site_disorder_assembly
_atom_site_disorder_group
O O1 0.6387(3) -0.27208(14) 0.89260(11) 0.0250(3) Uani d . 1 . .
H H1 0.715(6) -0.331(3) 0.9067(19) 0.038 Uiso d . 1 . .
O O2 1.1522(3) 0.00883(13) 1.06603(10) 0.0207(3) Uani d . 1 . .
H H2A 1.200(5) -0.027(3) 1.1113(18) 0.031 Uiso d . 1 . .
O O3 0.9764(3) -0.07418(12) 0.89077(9) 0.0164(3) Uani d . 1 . .
O O4 1.0136(3) 0.24132(13) 0.80115(10) 0.0235(3) Uani d . 1 . .
O O5 0.3376(3) 0.16674(13) 0.60019(9) 0.0210(3) Uani d . 1 . .
O O6 0.5554(3) 0.43064(14) 0.79515(9) 0.0219(3) Uani d . 1 . .
O O7 0.4438(3) 0.39579(13) 0.49918(9) 0.0217(3) Uani d . 1 . .
N N1 0.7609(3) 0.07853(14) 0.81636(11) 0.0156(3) Uani d . 1 . .
N N2 0.6792(3) 0.20148(14) 0.69845(11) 0.0154(3) Uani d . 1 . .
N N3 0.5461(3) 0.39145(15) 0.64784(11) 0.0158(3) Uani d . 1 . .
C C1 0.6506(4) -0.19797(18) 0.96556(14) 0.0188(4) Uani d . 1 . .
H H1A 0.6331 -0.2443 1.0193 0.023 Uiso calc R 1 . .
H H1B 0.4948 -0.1444 0.9620 0.023 Uiso calc R 1 . .
C C2 0.9127(4) -0.12818(16) 0.97232(13) 0.0148(4) Uani d . 1 . .
H H2 1.0654 -0.1799 0.9909 0.018 Uiso calc R 1 . .
C C3 0.8896(4) -0.03031(18) 1.03767(12) 0.0155(4) Uani d . 1 . .
H H3 0.7713 -0.0503 1.0875 0.019 Uiso calc R 1 . .
C C4 0.7686(4) 0.06349(17) 0.97993(13) 0.0151(4) Uani d . 1 . .
H H4A 0.8044 0.1408 1.0048 0.018 Uiso calc R 1 . .
H H4B 0.5707 0.0531 0.9710 0.018 Uiso calc R 1 . .
C C5 0.9186(4) 0.04568(17) 0.89526(13) 0.0150(4) Uani d . 1 . .
H H5 1.0924 0.0899 0.8977 0.018 Uiso calc R 1 . .
C C6 0.5569(4) 0.00709(17) 0.78501(13) 0.0159(4) Uani d . 1 . .
H H6 0.5206 -0.0615 0.8163 0.019 Uiso calc R 1 . .
C C7 0.4083(4) 0.02949(17) 0.71310(12) 0.0159(4) Uani d . 1 . .
C C8 0.1942(4) -0.05012(18) 0.67757(13) 0.0193(4) Uani d . 1 . .
H H8A 0.2571 -0.0860 0.6238 0.029 Uiso calc R 1 . .
H H8B 0.0277 -0.0066 0.6648 0.029 Uiso calc R 1 . .
H H8C 0.1576 -0.1099 0.7208 0.029 Uiso calc R 1 . .
C C9 0.4629(4) 0.13441(17) 0.66525(13) 0.0154(4) Uani d . 1 . .
C C10 0.8316(4) 0.17875(17) 0.77439(13) 0.0162(4) Uani d . 1 . .
C C11 0.7536(4) 0.30277(17) 0.64747(14) 0.0171(4) Uani d . 1 . .
H H11A 0.9254 0.3349 0.6717 0.021 Uiso calc R 1 . .
H H11B 0.7849 0.2791 0.5865 0.021 Uiso calc R 1 . .
C C12 0.4075(4) 0.43033(17) 0.57187(13) 0.0165(4) Uani d . 1 . .
C C13 0.2165(4) 0.52024(17) 0.60267(13) 0.0167(4) Uani d . 1 . .
C C14 0.0285(4) 0.58521(18) 0.55652(14) 0.0198(4) Uani d . 1 . .
H H14 0.0046 0.5772 0.4951 0.024 Uiso calc R 1 . .
C C15 -0.1251(4) 0.66315(19) 0.60343(15) 0.0228(5) Uani d . 1 . .
H H15 -0.2568 0.7091 0.5735 0.027 Uiso calc R 1 . .
C C16 -0.0891(4) 0.67490(19) 0.69306(15) 0.0232(5) Uani d . 1 . .
H H16 -0.1983 0.7279 0.7236 0.028 Uiso calc R 1 . .
C C17 0.1052(4) 0.60998(18) 0.73916(15) 0.0200(4) Uani d . 1 . .
H H17 0.1335 0.6191 0.8003 0.024 Uiso calc R 1 . .
C C18 0.2537(4) 0.53243(17) 0.69231(13) 0.0167(4) Uani d . 1 . .
C C19 0.4663(4) 0.44926(17) 0.72216(13) 0.0166(4) Uani d . 1 . .

loop_
_atom_site_aniso_label
_atom_site_aniso_U_11
_atom_site_aniso_U_22
_atom_site_aniso_U_33
_atom_site_aniso_U_12
_atom_site_aniso_U_13
_atom_site_aniso_U_23
O1 0.0313(9) 0.0176(8) 0.0258(8) -0.0017(7) -0.0052(7) -0.0002(7)
O2 0.0200(7) 0.0219(8) 0.0199(7) -0.0031(6) -0.0078(6) 0.0045(6)
O3 0.0187(7) 0.0132(7) 0.0175(7) 0.0029(6) 0.0042(5) 0.0027(6)
O4 0.0231(8) 0.0181(8) 0.0286(8) -0.0076(6) -0.0111(6) 0.0083(6)
O5 0.0237(7) 0.0187(8) 0.0201(8) -0.0032(6) -0.0056(6) 0.0028(6)
O6 0.0243(7) 0.0254(8) 0.0158(7) -0.0049(6) -0.0060(6) 0.0019(6)
O7 0.0280(8) 0.0213(8) 0.0157(7) -0.0004(6) -0.0007(6) 0.0009(6)
N1 0.0160(8) 0.0140(8) 0.0167(8) -0.0023(7) -0.0022(6) 0.0033(7)
N2 0.0160(8) 0.0133(8) 0.0169(8) -0.0031(6) -0.0014(6) 0.0034(6)
N3 0.0169(8) 0.0144(8) 0.0159(8) -0.0015(6) -0.0024(6) 0.0028(7)
C1 0.0178(10) 0.0155(10) 0.0232(11) -0.0024(8) 0.0011(8) 0.0024(8)
C2 0.0125(9) 0.0140(10) 0.0179(10) 0.0022(7) 0.0001(7) 0.0038(7)
C3 0.0143(9) 0.0161(9) 0.0161(9) -0.0004(7) 0.0022(7) 0.0028(8)
C4 0.0151(8) 0.0121(9) 0.0182(9) 0.0005(7) -0.0011(7) -0.0009(7)
C5 0.0147(9) 0.0130(9) 0.0171(9) -0.0001(7) -0.0021(7) 0.0031(7)
C6 0.0168(9) 0.0127(9) 0.0183(9) -0.0033(7) 0.0027(7) 0.0020(7)
C7 0.0150(9) 0.0154(9) 0.0173(9) -0.0021(7) 0.0025(7) -0.0016(8)
C8 0.0200(10) 0.0182(11) 0.0198(10) -0.0057(8) -0.0004(8) 0.0001(8)
C9 0.0139(9) 0.0151(10) 0.0172(9) -0.0006(7) 0.0005(7) 0.0002(7)
C10 0.0146(8) 0.0158(10) 0.0180(10) -0.0010(8) -0.0011(7) 0.0029(8)
C11 0.0148(9) 0.0159(10) 0.0205(10) -0.0020(8) -0.0015(8) 0.0057(8)
C12 0.0198(9) 0.0130(9) 0.0166(9) -0.0066(8) -0.0032(7) 0.0032(8)
C13 0.0182(9) 0.0142(9) 0.0175(9) -0.0053(8) -0.0014(7) 0.0025(8)
C14 0.0212(10) 0.0188(10) 0.0191(10) -0.0034(8) -0.0042(8) 0.0031(8)
C15 0.0205(10) 0.0158(10) 0.0317(12) -0.0028(8) -0.0039(9) 0.0067(9)
C16 0.0229(10) 0.0138(10) 0.0333(13) -0.0026(8) 0.0058(9) -0.0005(9)
C17 0.0262(11) 0.0153(10) 0.0186(10) -0.0063(8) 0.0017(8) 0.0009(8)
C18 0.0179(9) 0.0120(9) 0.0201(10) -0.0062(7) -0.0017(7) 0.0031(8)
C19 0.0177(9) 0.0140(10) 0.0181(9) -0.0078(7) -0.0021(8) 0.0030(8)

loop_
_atom_type_symbol
_atom_type_description
_atom_type_scat_dispersion_real
_atom_type_scat_dispersion_imag
_atom_type_scat_source
C C 0.0033 0.0016 'International Tables Vol C Tables 4.2.6.8 and 6.1.1.4'
H H 0.0000 0.0000 'International Tables Vol C Tables 4.2.6.8 and 6.1.1.4'
N N 0.0061 0.0033 'International Tables Vol C Tables 4.2.6.8 and 6.1.1.4'
O O 0.0106 0.0060 'International Tables Vol C Tables 4.2.6.8 and 6.1.1.4'

loop_
_geom_angle_atom_site_label_1
_geom_angle_atom_site_label_2
_geom_angle_atom_site_label_3
_geom_angle_site_symmetry_1
_geom_angle_site_symmetry_3
_geom_angle
_geom_angle_publ_flag
C1 O1 H1 . . 107(2) ?
C3 O2 H2A . . 109.2(19) ?
C5 O3 C2 . . 109.66(14) ?
C10 N1 C6 . . 122.41(16) ?
C10 N1 C5 . . 117.88(16) ?
C6 N1 C5 . . 119.67(16) ?
C10 N2 C9 . . 125.79(16) ?
C10 N2 C11 . . 117.40(16) ?
C9 N2 C11 . . 116.80(16) ?
C19 N3 C12 . . 112.37(16) ?
C19 N3 C11 . . 124.13(16) ?
C12 N3 C11 . . 123.48(17) ?
O1 C1 C2 . . 113.36(17) ?
O1 C1 H1A . . 108.9 ?
C2 C1 H1A . . 108.9 ?
O1 C1 H1B . . 108.9 ?
C2 C1 H1B . . 108.9 ?
H1A C1 H1B . . 107.7 ?
O3 C2 C3 . . 105.44(15) ?
O3 C2 C1 . . 112.05(16) ?
C3 C2 C1 . . 111.39(16) ?
O3 C2 H2 . . 109.3 ?
C3 C2 H2 . . 109.3 ?
C1 C2 H2 . . 109.3 ?
O2 C3 C4 . . 106.77(16) ?
O2 C3 C2 . . 110.83(16) ?
C4 C3 C2 . . 100.89(15) ?
O2 C3 H3 . . 112.5 ?
C4 C3 H3 . . 112.5 ?
C2 C3 H3 . . 112.5 ?
C3 C4 C5 . . 101.91(15) ?
C3 C4 H4A . . 111.4 ?
C5 C4 H4A . . 111.4 ?
C3 C4 H4B . . 111.4 ?
C5 C4 H4B . . 111.4 ?
H4A C4 H4B . . 109.3 ?
O3 C5 N1 . . 108.46(16) ?
O3 C5 C4 . . 106.03(15) ?
N1 C5 C4 . . 113.97(16) ?
O3 C5 H5 . . 109.4 ?
N1 C5 H5 . . 109.4 ?
C4 C5 H5 . . 109.4 ?
C7 C6 N1 . . 123.40(18) ?
C7 C6 H6 . . 118.3 ?
N1 C6 H6 . . 118.3 ?
C6 C7 C9 . . 118.41(17) ?
C6 C7 C8 . . 123.23(18) ?
C9 C7 C8 . . 118.32(17) ?
C7 C8 H8A . . 109.5 ?
C7 C8 H8B . . 109.5 ?
H8A C8 H8B . . 109.5 ?
C7 C8 H8C . . 109.5 ?
H8A C8 H8C . . 109.5 ?
H8B C8 H8C . . 109.5 ?
O5 C9 N2 . . 119.29(18) ?
O5 C9 C7 . . 125.11(18) ?
N2 C9 C7 . . 115.60(17) ?
O4 C10 N1 . . 122.69(18) ?
O4 C10 N2 . . 123.01(18) ?
N1 C10 N2 . . 114.30(16) ?
N3 C11 N2 . . 112.49(16) ?
N3 C11 H11A . . 109.1 ?
N2 C11 H11A . . 109.1 ?
N3 C11 H11B . . 109.1 ?
N2 C11 H11B . . 109.1 ?
H11A C11 H11B . . 107.8 ?
O7 C12 N3 . . 125.30(19) ?
O7 C12 C13 . . 129.58(19) ?
N3 C12 C13 . . 105.12(16) ?
C14 C13 C18 . . 121.50(19) ?
C14 C13 C12 . . 130.12(19) ?
C18 C13 C12 . . 108.38(17) ?
C13 C14 C15 . . 117.4(2) ?
C13 C14 H14 . . 121.3 ?
C15 C14 H14 . . 121.3 ?
C16 C15 C14 . . 121.2(2) ?
C16 C15 H15 . . 119.4 ?
C14 C15 H15 . . 119.4 ?
C15 C16 C17 . . 121.1(2) ?
C15 C16 H16 . . 119.5 ?
C17 C16 H16 . . 119.5 ?
C18 C17 C16 . . 117.3(2) ?
C18 C17 H17 . . 121.4 ?
C16 C17 H17 . . 121.4 ?
C17 C18 C13 . . 121.61(19) ?
C17 C18 C19 . . 130.20(19) ?
C13 C18 C19 . . 108.19(17) ?
O6 C19 N3 . . 124.58(19) ?
O6 C19 C18 . . 129.48(19) ?
N3 C19 C18 . . 105.92(16) ?

loop_
_geom_bond_atom_site_label_1
_geom_bond_atom_site_label_2
_geom_bond_site_symmetry_2
_geom_bond_distance
_geom_bond_publ_flag
O1 C1 . 1.412(3) ?
O1 H1 . 0.81(3) ?
O2 C3 . 1.431(2) ?
O2 H2A . 0.84(3) ?
O3 C5 . 1.425(2) ?
O3 C2 . 1.440(2) ?
O4 C10 . 1.219(2) ?
O5 C9 . 1.219(2) ?
O6 C19 . 1.211(2) ?
O7 C12 . 1.202(2) ?
N1 C10 . 1.380(2) ?
N1 C6 . 1.382(2) ?
N1 C5 . 1.471(3) ?
N2 C10 . 1.395(3) ?
N2 C9 . 1.407(2) ?
N2 C11 . 1.465(3) ?
N3 C19 . 1.388(3) ?
N3 C12 . 1.409(3) ?
N3 C11 . 1.453(3) ?
C1 C2 . 1.528(3) ?
C1 H1A . 0.9900 ?
C1 H1B . 0.9900 ?
C2 C3 . 1.522(3) ?
C2 H2 . 1.0000 ?
C3 C4 . 1.517(3) ?
C3 H3 . 1.0000 ?
C4 C5 . 1.523(3) ?
C4 H4A . 0.9900 ?
C4 H4B . 0.9900 ?
C5 H5 . 1.0000 ?
C6 C7 . 1.334(3) ?
C6 H6 . 0.9500 ?
C7 C9 . 1.452(3) ?
C7 C8 . 1.497(3) ?
C8 H8A . 0.9800 ?
C8 H8B . 0.9800 ?
C8 H8C . 0.9800 ?
C11 H11A . 0.9900 ?
C11 H11B . 0.9900 ?
C12 C13 . 1.492(3) ?
C13 C14 . 1.378(3) ?
C13 C18 . 1.388(3) ?
C14 C15 . 1.392(3) ?
C14 H14 . 0.9500 ?
C15 C16 . 1.387(3) ?
C15 H15 . 0.9500 ?
C16 C17 . 1.398(3) ?
C16 H16 . 0.9500 ?
C17 C18 . 1.375(3) ?
C17 H17 . 0.9500 ?
C18 C19 . 1.490(3) ?

loop_
_geom_hbond_atom_site_label_D
_geom_hbond_atom_site_label_H
_geom_hbond_atom_site_label_A
_geom_hbond_site_symmetry_A
_geom_hbond_distance_DH
_geom_hbond_distance_HA
_geom_hbond_distance_DA
_geom_hbond_angle_DHA
O1 H1 O2 2_747 0.81(3) 2.02(3) 2.815(2) 170(3)
O2 H2A O6 2_747 0.84(3) 1.92(3) 2.698(2) 155(3)
C3 H3 O6 2_647 1.00 2.45 3.445(2) 170.7
C8 H8A O7 2_646 0.98 2.43 3.341(3) 154.0
C14 H14 O5 2_556 0.95 2.44 3.116(3) 128.2
C15 H15 O7 2_556 0.95 2.60 3.484(3) 155.2
C5 H5 O4 . 1.00 2.33 2.740(2) 103.6
C11 H11A O4 . 0.99 2.29 2.747(2) 106.7
C11 H11B O7 . 0.99 2.52 2.915(3) 103.5
C8 H8B Cg1 1_455 0.98 2.71 3.534(2) 143
C11 H11A Cg2 1_655 0.99 2.73 3.611(2) 149

loop_
_geom_torsion_atom_site_label_1
_geom_torsion_atom_site_label_2
_geom_torsion_atom_site_label_3
_geom_torsion_atom_site_label_4
_geom_torsion_site_symmetry_1
_geom_torsion_site_symmetry_2
_geom_torsion_site_symmetry_3
_geom_torsion_site_symmetry_4
_geom_torsion
_geom_torsion_publ_flag
C5 O3 C2 C3 . . . . -16.30(19) ?
C5 O3 C2 C1 . . . . 105.04(18) ?
O1 C1 C2 O3 . . . . 48.5(2) ?
O1 C1 C2 C3 . . . . 166.33(16) ?
O3 C2 C3 O2 . . . . -78.12(18) ?
C1 C2 C3 O2 . . . . 160.12(16) ?
O3 C2 C3 C4 . . . . 34.68(18) ?
C1 C2 C3 C4 . . . . -87.08(19) ?
O2 C3 C4 C5 . . . . 76.85(18) ?
C2 C3 C4 C5 . . . . -39.01(18) ?
C2 O3 C5 N1 . . . . -131.95(16) ?
C2 O3 C5 C4 . . . . -9.2(2) ?
C10 N1 C5 O3 . . . . -135.93(17) ?
C6 N1 C5 O3 . . . . 41.6(2) ?
C10 N1 C5 C4 . . . . 106.2(2) ?
C6 N1 C5 C4 . . . . -76.3(2) ?
C3 C4 C5 O3 . . . . 30.72(18) ?
C3 C4 C5 N1 . . . . 149.95(16) ?
C10 N1 C6 C7 . . . . -1.3(3) ?
C5 N1 C6 C7 . . . . -178.70(19) ?
N1 C6 C7 C9 . . . . -0.1(3) ?
N1 C6 C7 C8 . . . . 177.74(18) ?
C10 N2 C9 O5 . . . . 176.57(19) ?
C11 N2 C9 O5 . . . . -4.8(3) ?
C10 N2 C9 C7 . . . . -3.6(3) ?
C11 N2 C9 C7 . . . . 175.06(17) ?
C6 C7 C9 O5 . . . . -177.8(2) ?
C8 C7 C9 O5 . . . . 4.2(3) ?
C6 C7 C9 N2 . . . . 2.4(3) ?
C8 C7 C9 N2 . . . . -175.61(17) ?
C6 N1 C10 O4 . . . . -179.05(19) ?
C5 N1 C10 O4 . . . . -1.6(3) ?
C6 N1 C10 N2 . . . . 0.3(3) ?
C5 N1 C10 N2 . . . . 177.71(17) ?
C9 N2 C10 O4 . . . . -178.40(19) ?
C11 N2 C10 O4 . . . . 3.0(3) ?
C9 N2 C10 N1 . . . . 2.3(3) ?
C11 N2 C10 N1 . . . . -176.37(17) ?
C19 N3 C11 N2 . . . . 63.4(2) ?
C12 N3 C11 N2 . . . . -118.22(19) ?
C10 N2 C11 N3 . . . . -112.99(19) ?
C9 N2 C11 N3 . . . . 68.2(2) ?
C19 N3 C12 O7 . . . . 178.40(19) ?
C11 N3 C12 O7 . . . . -0.2(3) ?
C19 N3 C12 C13 . . . . -1.4(2) ?
C11 N3 C12 C13 . . . . -179.95(16) ?
O7 C12 C13 C14 . . . . 1.6(4) ?
N3 C12 C13 C14 . . . . -178.7(2) ?
O7 C12 C13 C18 . . . . -178.3(2) ?
N3 C12 C13 C18 . . . . 1.5(2) ?
C18 C13 C14 C15 . . . . -0.6(3) ?
C12 C13 C14 C15 . . . . 179.57(19) ?
C13 C14 C15 C16 . . . . 0.2(3) ?
C14 C15 C16 C17 . . . . 0.9(3) ?
C15 C16 C17 C18 . . . . -1.5(3) ?
C16 C17 C18 C13 . . . . 1.1(3) ?
C16 C17 C18 C19 . . . . -177.88(19) ?
C14 C13 C18 C17 . . . . -0.1(3) ?
C12 C13 C18 C17 . . . . 179.79(18) ?
C14 C13 C18 C19 . . . . 179.10(18) ?
C12 C13 C18 C19 . . . . -1.0(2) ?
C12 N3 C19 O6 . . . . 179.60(19) ?
C11 N3 C19 O6 . . . . -1.9(3) ?
C12 N3 C19 C18 . . . . 0.8(2) ?
C11 N3 C19 C18 . . . . 179.35(17) ?
C17 C18 C19 O6 . . . . 0.6(4) ?
C13 C18 C19 O6 . . . . -178.5(2) ?
C17 C18 C19 N3 . . . . 179.28(19) ?
C13 C18 C19 N3 . . . . 0.2(2) ?

loop_
_cod_related_entry_id
_cod_related_entry_database
_cod_related_entry_code
1 ChemSpider 24741671
